data_7216204
loop_
_publ_author_name
'Thomas, Lynne H.'
'Klapwijk, Anneke R.'
'Wales, Craig'
'Wilson, Chick C.'

_publ_section_title
;
 Intermolecular hydrogen transfer and solubility tuning in multi-component
 molecular crystals of the API piroxicam
;
_journal_issue 26
_journal_name_full CrystEngComm
_journal_page_first 5924
_journal_paper_doi 10.1039/c4ce00246f
_journal_volume 16
_journal_year 2014
_chemical_formula_moiety '2(C15 H12 N3 O4 S), 2(C3 H5 N2), H2 O'
_chemical_formula_sum 'C18 H18 N5 O4.5 S'
_chemical_formula_weight 408.43
_chemical_name_systematic
;
 ?
;
_space_group_IT_number 2
_symmetry_cell_setting triclinic
_symmetry_space_group_name_Hall '-P 1'
_symmetry_space_group_name_H-M 'P -1'
_atom_sites_solution_hydrogens mixed
_audit_creation_date 2014-01-20T15:10:51-00:00
_audit_creation_method 'WinGX routine CIF_UPDATE'
_cell_angle_alpha 90.460(2)
_cell_angle_beta 99.276(2)
_cell_angle_gamma 101.460(2)
_cell_formula_units_Z 4
_cell_length_a 6.8019(4)
_cell_length_b 14.4384(8)
_cell_length_c 19.8727(12)
_cell_measurement_temperature 100(2)
_cell_volume 1886.13(19)
_computing_cell_refinement 'Bruker APEX2 (2009)'
_computing_data_collection 'Bruker APEX2 (2009)'
_computing_data_reduction 'Bruker APEX2 (2009)'
_computing_structure_refinement 'SHELXL-2013 (Sheldrick, 2013)'
_computing_structure_solution 'SHELXS-97 (Sheldrick, 2008)'
_diffrn_ambient_temperature 100(2)
_diffrn_measured_fraction_theta_full 0.801
_diffrn_measured_fraction_theta_max 0.975
_diffrn_measurement_device_type 'Bruker Apex II CCD'
_diffrn_measurement_method 'CCD; rotation images'
_diffrn_radiation_monochromator graphite
_diffrn_radiation_source 'fine-focus sealed tube'
_diffrn_radiation_type MoK\a
_diffrn_radiation_wavelength 0.71073
_diffrn_reflns_av_R_equivalents 0.1704
_diffrn_reflns_Laue_measured_fraction_full 0.801
_diffrn_reflns_Laue_measured_fraction_max 0.975
_diffrn_reflns_limit_h_max 7
_diffrn_reflns_limit_h_min -7
_diffrn_reflns_limit_k_max 13
_diffrn_reflns_limit_k_min -16
_diffrn_reflns_limit_l_max 22
_diffrn_reflns_limit_l_min -22
_diffrn_reflns_number 39251
_diffrn_reflns_point_group_measured_fraction_full 0.801
_diffrn_reflns_point_group_measured_fraction_max 0.975
_diffrn_reflns_theta_full 25.242
_diffrn_reflns_theta_max 23.513
_diffrn_reflns_theta_min 1.44
_exptl_absorpt_coefficient_mu 0.211
_exptl_absorpt_correction_T_max 1
_exptl_absorpt_correction_T_min 0.8647
_exptl_absorpt_correction_type multi-scan
_exptl_absorpt_process_details 'SADABS (Blessing, 1997)'
_exptl_crystal_colour yellow
_exptl_crystal_density_diffrn 1.438
_exptl_crystal_description needles
_exptl_crystal_F_000 852
_refine_diff_density_max 0.334
_refine_diff_density_min -0.327
_refine_diff_density_rms 0.07
_refine_ls_extinction_method none
_refine_ls_goodness_of_fit_ref 0.949
_refine_ls_hydrogen_treatment mixed
_refine_ls_matrix_type full
_refine_ls_number_parameters 538
_refine_ls_number_reflns 5468
_refine_ls_number_restraints 0
_refine_ls_restrained_S_all 0.949
_refine_ls_R_factor_all 0.1543
_refine_ls_R_factor_gt 0.0567
_refine_ls_shift/su_max 0
_refine_ls_shift/su_mean 0
_refine_ls_structure_factor_coef Fsqd
_refine_ls_weighting_details 'w=1/[\s^2^(Fo^2^)+(0.0272P)^2^] where P=(Fo^2^+2Fc^2^)/3'
_refine_ls_weighting_scheme calc
_refine_ls_wR_factor_ref 0.0996
_reflns_number_gt 2890
_reflns_number_total 5468
_reflns_threshold_expression 'I > 2\s(I)'
_cod_data_source_file c4ce00246f2.cif
_cod_data_source_block px_imid_1
_cod_depositor_comments 'Adding full bibliography for 7216204--7216215.cif.'
_cod_database_code 7216204

loop_
_symmetry_equiv_pos_as_xyz
'x, y, z'
'-x, -y, -z'

loop_
_atom_site_label
_atom_site_fract_x
_atom_site_fract_y
_atom_site_fract_z
_atom_site_U_iso_or_equiv
_atom_site_adp_type
_atom_site_calc_flag
_atom_site_occupancy
_atom_site_type_symbol
O9 0.4034(5) 0.4469(2) 0.10865(17) 0.0347(10) Uani d 1 O
H9A 0.248(6) 0.408(3) 0.434(2) 0.042 Uiso d 1 H
H5A 1.047(6) 0.414(3) 0.172(2) 0.042 Uiso d 1 H
H2A 0.698(6) 0.551(3) 0.419(2) 0.042 Uiso d 1 H
H10A 0.144(6) 0.544(3) 0.263(2) 0.042 Uiso d 1 H
H7A 0.585(6) 0.286(3) -0.018(2) 0.042 Uiso d 1 H
H8A 0.388(7) 0.304(3) -0.207(2) 0.042 Uiso d 1 H
H9B 0.329(7) 0.400(3) 0.134(2) 0.052 Uiso d 1 H
H9C 0.487(7) 0.413(3) 0.090(2) 0.052 Uiso d 1 H
S1 0.88639(17) 0.10538(8) 0.05152(6) 0.0183(3) Uani d 1 S
O8 0.6853(4) 0.35783(19) 0.05530(14) 0.0185(8) Uani d 1 O
O7 1.1728(4) 0.3180(2) 0.20459(14) 0.0219(8) Uani d 1 O
O5 0.7439(4) 0.02241(18) 0.02239(13) 0.0225(8) Uani d 1 O
N4 0.7600(5) 0.1798(2) 0.07801(16) 0.0149(9) Uani d 1 N
O6 1.0263(4) 0.15559(18) 0.01094(13) 0.0194(7) Uani d 1 O
N6 1.0623(5) 0.5797(2) 0.17945(17) 0.0148(9) Uani d 1 N
N5 0.9480(5) 0.4268(2) 0.13890(18) 0.0167(10) Uani d 1 N
C22 0.8894(6) 0.2611(3) 0.1174(2) 0.0148(11) Uani d 1 C
N7 0.5283(5) 0.2656(3) -0.06366(19) 0.0204(10) Uani d 1 N
N8 0.4206(6) 0.2758(3) -0.17120(19) 0.0217(10) Uani d 1 N
C24 0.9599(6) 0.5225(3) 0.1262(2) 0.0148(11) Uani d 1 C
C19 1.0988(6) 0.1532(3) 0.1775(2) 0.0159(11) Uani d 1 C
C23 0.8337(7) 0.3499(3) 0.1004(2) 0.0153(11) Uani d 1 C
C18 1.2232(6) 0.1358(3) 0.2372(2) 0.0180(11) Uani d 1 C
H18 1.2727 0.1836 0.2709 0.022 Uiso calc 1 H
C21 1.0539(7) 0.2493(3) 0.1669(2) 0.0165(11) Uani d 1 C
C20 1.0291(6) 0.0789(3) 0.1285(2) 0.0145(11) Uani d 1 C
C26 0.9156(6) 0.6527(3) 0.0573(2) 0.0185(11) Uani d 1 C
H26 0.8688 0.6777 0.0162 0.022 Uiso calc 1 H
C16 1.2016(6) -0.0248(3) 0.1979(2) 0.0205(12) Uani d 1 C
H16 1.2358 -0.0835 0.2051 0.025 Uiso calc 1 H
C27 1.0188(6) 0.7129(3) 0.1121(2) 0.0209(12) Uani d 1 C
H27 1.0402 0.7782 0.1085 0.025 Uiso calc 1 H
C25 0.8825(6) 0.5563(3) 0.0638(2) 0.0190(11) Uani d 1 C
H25 0.8111 0.515 0.028 0.023 Uiso calc 1 H
C30 0.5725(6) 0.1389(3) 0.1054(2) 0.0270(13) Uani d 1 C
H30A 0.4965 0.0858 0.0766 0.04 Uiso calc 1 H
H30B 0.4912 0.186 0.1065 0.04 Uiso calc 1 H
H30C 0.6086 0.1185 0.1507 0.04 Uiso calc 1 H
C28 1.0884(6) 0.6736(3) 0.1716(2) 0.0170(11) Uani d 1 C
H28 1.1571 0.7139 0.2084 0.02 Uiso calc 1 H
C33 0.3992(6) 0.1809(3) -0.1586(2) 0.0264(12) Uani d 1 C
H33 0.3481 0.1306 -0.1903 0.032 Uiso calc 1 H
C32 0.4672(6) 0.1751(3) -0.0909(2) 0.0224(12) Uani d 1 C
H32 0.4715 0.1199 -0.0674 0.027 Uiso calc 1 H
C31 0.4997(6) 0.3259(3) -0.1132(2) 0.0194(11) Uani d 1 C
H31 0.5299 0.3915 -0.1081 0.023 Uiso calc 1 H
C17 1.2732(6) 0.0476(3) 0.2466(2) 0.0216(12) Uani d 1 C
H17 1.3567 0.0373 0.2865 0.026 Uiso calc 1 H
C15 1.0775(6) -0.0096(3) 0.1377(2) 0.0182(11) Uani d 1 C
H15 1.0282 -0.0578 0.1044 0.022 Uiso calc 1 H
S2 0.60384(17) 0.86579(8) 0.35033(6) 0.0211(3) Uani d 1 S
O1 0.3907(4) 0.82213(19) 0.34041(14) 0.0256(8) Uani d 1 O
O4 0.6802(4) 0.61159(19) 0.27225(15) 0.0228(8) Uani d 1 O
O2 0.6656(4) 0.95014(19) 0.31482(14) 0.0247(8) Uani d 1 O
O3 0.7245(4) 0.6471(2) 0.48477(14) 0.0284(8) Uani d 1 O
N1 0.7290(5) 0.7869(2) 0.33154(16) 0.0156(9) Uani d 1 N
N2 0.6946(5) 0.5385(3) 0.37427(18) 0.0178(10) Uani d 1 N
C8 0.7112(6) 0.7048(3) 0.3735(2) 0.0174(11) Uani d 1 C
N3 0.7161(5) 0.3901(3) 0.40851(17) 0.0226(10) Uani d 1 N
C7 0.7275(6) 0.7160(3) 0.4444(2) 0.0198(12) Uani d 1 C
C9 0.6935(6) 0.6167(3) 0.3360(2) 0.0180(12) Uani d 1 C
C3 0.6933(6) 0.8885(3) 0.4386(2) 0.0198(12) Uani d 1 C
C4 0.7454(6) 0.8124(3) 0.4759(2) 0.0205(12) Uani d 1 C
C2 0.7090(6) 0.9771(3) 0.4682(2) 0.0255(12) Uani d 1 C
H2 0.674 1.026 0.4418 0.031 Uiso calc 1 H
C1 0.7774(6) 0.9922(3) 0.5376(2) 0.0292(13) Uani d 1 C
H1 0.7873 1.0514 0.5582 0.035 Uiso calc 1 H
C10 0.6969(6) 0.4457(3) 0.3550(2) 0.0176(11) Uani d 1 C
C12 0.6907(6) 0.3188(3) 0.2772(2) 0.0269(13) Uani d 1 C
H12 0.681 0.2946 0.233 0.032 Uiso calc 1 H
C5 0.8142(6) 0.8302(3) 0.5459(2) 0.0279(13) Uani d 1 C
H5 0.8496 0.7816 0.5726 0.033 Uiso calc 1 H
C13 0.7148(6) 0.2608(3) 0.3317(2) 0.0276(13) Uani d 1 C
H13 0.7247 0.1981 0.3255 0.033 Uiso calc 1 H
C11 0.6812(6) 0.4122(3) 0.2878(2) 0.0210(12) Uani d 1 C
H11 0.6647 0.4516 0.2515 0.025 Uiso calc 1 H
C6 0.8309(7) 0.9190(4) 0.5764(2) 0.0305(13) Uani d 1 C
H6 0.8782 0.9292 0.6229 0.037 Uiso calc 1 H
C14 0.7233(7) 0.3004(4) 0.3956(3) 0.0307(13) Uani d 1 C
H14 0.7351 0.2616 0.4325 0.037 Uiso calc 1 H
C29 0.9378(6) 0.8223(3) 0.3178(2) 0.0240(12) Uani d 1 C
H29A 0.9389 0.8761 0.2896 0.036 Uiso calc 1 H
H29B 0.9816 0.7734 0.2948 0.036 Uiso calc 1 H
H29C 1.0282 0.8406 0.3602 0.036 Uiso calc 1 H
N9 0.2324(5) 0.4547(3) 0.40489(19) 0.0217(10) Uani d 1 N
N10 0.1840(5) 0.5306(3) 0.31287(19) 0.0192(10) Uani d 1 N
C35 0.2068(6) 0.5940(3) 0.3670(2) 0.0223(12) Uani d 1 C
H35 0.2031 0.658 0.3642 0.027 Uiso calc 1 H
C34 0.2015(6) 0.4466(3) 0.3367(2) 0.0219(12) Uani d 1 C
H34 0.1937 0.3918 0.3107 0.026 Uiso calc 1 H
C36 0.2359(6) 0.5460(3) 0.4252(2) 0.0204(12) Uani d 1 C
H36 0.2544 0.5703 0.4698 0.024 Uiso calc 1 H

loop_
_atom_site_aniso_label
_atom_site_aniso_U_11
_atom_site_aniso_U_22
_atom_site_aniso_U_33
_atom_site_aniso_U_12
_atom_site_aniso_U_13
_atom_site_aniso_U_23
O9 0.036(2) 0.026(2) 0.047(2) 0.0079(17) 0.0203(18) 0.0024(18)
S1 0.0246(7) 0.0167(7) 0.0134(7) 0.0058(6) 0.0001(6) 0.0012(6)
O8 0.0189(18) 0.0208(19) 0.0149(18) 0.0080(14) -0.0051(15) 0.0014(14)
O7 0.0251(19) 0.0192(19) 0.0190(18) 0.0050(15) -0.0038(15) -0.0021(15)
O5 0.0292(19) 0.0160(18) 0.0185(18) 0.0017(15) -0.0034(15) -0.0037(15)
N4 0.017(2) 0.012(2) 0.018(2) 0.0061(18) 0.0048(18) -0.0024(18)
O6 0.0285(18) 0.0169(18) 0.0141(17) 0.0025(14) 0.0098(15) 0.0039(14)
N6 0.020(2) 0.011(2) 0.014(2) 0.0027(17) 0.0056(18) 0.0001(19)
N5 0.024(2) 0.008(2) 0.015(2) 0.0027(18) -0.0028(18) -0.0001(19)
C22 0.020(3) 0.016(3) 0.008(2) 0.000(2) 0.005(2) -0.002(2)
N7 0.025(2) 0.027(3) 0.008(2) 0.006(2) -0.0009(19) 0.003(2)
N8 0.024(2) 0.026(3) 0.016(3) 0.006(2) 0.002(2) 0.007(2)
C24 0.016(3) 0.013(3) 0.017(3) 0.006(2) 0.006(2) -0.001(2)
C19 0.020(3) 0.015(3) 0.013(3) 0.004(2) 0.001(2) 0.008(2)
C23 0.021(3) 0.010(3) 0.018(3) 0.003(2) 0.012(2) 0.000(2)
C18 0.023(3) 0.016(3) 0.017(3) 0.006(2) 0.004(2) 0.000(2)
C21 0.024(3) 0.017(3) 0.010(3) 0.005(2) 0.007(2) 0.001(2)
C20 0.015(3) 0.013(3) 0.017(3) 0.006(2) 0.005(2) 0.002(2)
C26 0.018(3) 0.020(3) 0.019(3) 0.007(2) 0.004(2) 0.008(2)
C16 0.024(3) 0.021(3) 0.018(3) 0.008(2) 0.002(2) 0.007(2)
C27 0.024(3) 0.012(3) 0.029(3) 0.002(2) 0.012(3) 0.004(3)
C25 0.020(3) 0.022(3) 0.015(3) 0.004(2) 0.002(2) 0.002(2)
C30 0.020(3) 0.030(3) 0.027(3) -0.002(2) 0.003(2) -0.004(2)
C28 0.021(3) 0.017(3) 0.015(3) 0.005(2) 0.004(2) 0.001(2)
C33 0.032(3) 0.022(3) 0.025(3) 0.004(2) 0.004(2) -0.002(2)
C32 0.033(3) 0.016(3) 0.016(3) 0.002(2) 0.000(2) 0.001(2)
C31 0.017(3) 0.024(3) 0.018(3) 0.007(2) 0.002(2) -0.002(3)
C17 0.020(3) 0.033(3) 0.012(3) 0.005(2) 0.003(2) 0.004(3)
C15 0.028(3) 0.011(3) 0.017(3) 0.002(2) 0.010(2) -0.003(2)
S2 0.0201(8) 0.0218(8) 0.0212(7) 0.0065(6) 0.0005(6) -0.0007(6)
O1 0.0162(19) 0.029(2) 0.031(2) 0.0058(15) 0.0020(15) -0.0005(16)
O4 0.031(2) 0.025(2) 0.0133(19) 0.0077(15) 0.0015(16) 0.0033(15)
O2 0.0310(19) 0.0179(19) 0.0247(19) 0.0052(15) 0.0024(15) 0.0058(16)
O3 0.044(2) 0.026(2) 0.0153(18) 0.0097(16) 0.0045(16) 0.0055(16)
N1 0.012(2) 0.021(2) 0.016(2) 0.0065(17) 0.0035(17) 0.0056(18)
N2 0.024(2) 0.018(3) 0.012(2) 0.0076(18) 0.003(2) 0.001(2)
C8 0.020(3) 0.016(3) 0.016(3) 0.005(2) 0.002(2) 0.002(2)
N3 0.034(3) 0.015(2) 0.019(2) 0.0083(19) 0.0014(19) 0.004(2)
C7 0.016(3) 0.025(3) 0.020(3) 0.009(2) 0.003(2) 0.002(3)
C9 0.010(3) 0.026(3) 0.018(3) 0.003(2) 0.002(2) 0.009(3)
C3 0.013(3) 0.026(3) 0.020(3) 0.000(2) 0.006(2) -0.004(3)
C4 0.021(3) 0.021(3) 0.021(3) 0.005(2) 0.007(2) 0.003(2)
C2 0.021(3) 0.026(3) 0.031(3) 0.005(2) 0.008(3) 0.001(3)
C1 0.026(3) 0.028(3) 0.032(3) -0.002(2) 0.008(3) -0.010(3)
C10 0.013(3) 0.017(3) 0.024(3) 0.006(2) 0.002(2) -0.001(3)
C12 0.026(3) 0.028(3) 0.024(3) -0.001(2) 0.005(2) -0.003(3)
C5 0.031(3) 0.031(3) 0.020(3) 0.006(3) 0.000(2) -0.001(3)
C13 0.033(3) 0.018(3) 0.031(3) 0.005(2) 0.001(3) -0.002(3)
C11 0.022(3) 0.017(3) 0.023(3) 0.001(2) 0.004(2) 0.003(2)
C6 0.036(3) 0.035(4) 0.019(3) 0.000(3) 0.009(3) -0.008(3)
C14 0.035(3) 0.030(4) 0.026(3) 0.007(3) 0.000(3) 0.010(3)
C29 0.025(3) 0.031(3) 0.019(3) 0.009(2) 0.006(2) 0.002(2)
N9 0.024(2) 0.024(3) 0.016(3) 0.003(2) 0.001(2) 0.004(2)
N10 0.025(2) 0.018(3) 0.011(2) 0.0014(19) -0.0015(19) 0.001(2)
C35 0.022(3) 0.019(3) 0.024(3) 0.004(2) 0.000(2) -0.003(3)
C34 0.020(3) 0.022(3) 0.021(3) -0.001(2) 0.003(2) -0.004(3)
C36 0.022(3) 0.022(3) 0.016(3) 0.005(2) -0.001(2) -0.005(3)

loop_
_atom_type_symbol
_atom_type_description
_atom_type_scat_dispersion_real
_atom_type_scat_dispersion_imag
_atom_type_scat_source
C C 0.0033 0.0016 'International Tables Vol C Tables 4.2.6.8 and 6.1.1.4'
H H 0 0 'International Tables Vol C Tables 4.2.6.8 and 6.1.1.4'
N N 0.0061 0.0033 'International Tables Vol C Tables 4.2.6.8 and 6.1.1.4'
O O 0.0106 0.006 'International Tables Vol C Tables 4.2.6.8 and 6.1.1.4'
S S 0.1246 0.1234 'International Tables Vol C Tables 4.2.6.8 and 6.1.1.4'

loop_
_geom_angle_atom_site_label_1
_geom_angle_atom_site_label_2
_geom_angle_atom_site_label_3
_geom_angle
H9B O9 H9C 103(4)
O5 S1 O6 119.02(17)
O5 S1 N4 108.49(17)
O6 S1 N4 108.17(17)
O5 S1 C20 110.11(18)
O6 S1 C20 107.79(17)
N4 S1 C20 101.89(19)
C22 N4 C30 114.8(3)
C22 N4 S1 113.6(3)
C30 N4 S1 117.0(3)
C24 N6 C28 117.7(3)
C23 N5 C24 128.4(4)
C23 N5 H5A 115(3)
C24 N5 H5A 115(3)
C21 C22 C23 125.2(4)
C21 C22 N4 120.4(4)
C23 C22 N4 114.4(4)
C31 N7 C32 108.9(4)
C31 N7 H7A 122(3)
C32 N7 H7A 129(3)
C31 N8 C33 109.0(4)
C31 N8 H8A 119(3)
C33 N8 H8A 131(3)
N6 C24 N5 113.0(3)
N6 C24 C25 123.0(4)
N5 C24 C25 124.0(4)
C20 C19 C18 117.4(4)
C20 C19 C21 122.8(4)
C18 C19 C21 119.7(4)
O8 C23 N5 121.3(4)
O8 C23 C22 123.4(4)
N5 C23 C22 115.3(4)
C17 C18 C19 120.4(4)
C17 C18 H18 119.8
C19 C18 H18 119.8
O7 C21 C22 123.8(4)
O7 C21 C19 116.7(4)
C22 C21 C19 119.5(4)
C15 C20 C19 122.5(4)
C15 C20 S1 121.1(3)
C19 C20 S1 116.2(3)
C25 C26 C27 120.1(4)
C25 C26 H26 120
C27 C26 H26 120
C17 C16 C15 119.7(4)
C17 C16 H16 120.1
C15 C16 H16 120.1
C28 C27 C26 118.4(4)
C28 C27 H27 120.8
C26 C27 H27 120.8
C26 C25 C24 117.7(4)
C26 C25 H25 121.2
C24 C25 H25 121.2
N4 C30 H30A 109.5
N4 C30 H30B 109.5
H30A C30 H30B 109.5
N4 C30 H30C 109.5
H30A C30 H30C 109.5
H30B C30 H30C 109.5
N6 C28 C27 123.2(4)
N6 C28 H28 118.4
C27 C28 H28 118.4
C32 C33 N8 106.6(4)
C32 C33 H33 126.7
N8 C33 H33 126.7
C33 C32 N7 107.3(4)
C33 C32 H32 126.3
N7 C32 H32 126.3
N8 C31 N7 108.2(4)
N8 C31 H31 125.9
N7 C31 H31 125.9
C16 C17 C18 121.2(4)
C16 C17 H17 119.4
C18 C17 H17 119.4
C20 C15 C16 118.7(4)
C20 C15 H15 120.6
C16 C15 H15 120.6
O2 S2 O1 118.44(17)
O2 S2 N1 108.96(17)
O1 S2 N1 108.07(17)
O2 S2 C3 108.9(2)
O1 S2 C3 108.91(18)
N1 S2 C3 102.4(2)
C8 N1 C29 113.6(3)
C8 N1 S2 114.9(3)
C29 N1 S2 116.7(3)
C9 N2 C10 130.2(4)
C9 N2 H2A 113(3)
C10 N2 H2A 116(3)
C7 C8 C9 125.7(4)
C7 C8 N1 120.2(4)
C9 C8 N1 113.8(4)
C14 N3 C10 117.3(4)
O3 C7 C8 123.5(4)
O3 C7 C4 117.1(4)
C8 C7 C4 119.5(4)
O4 C9 N2 121.6(4)
O4 C9 C8 122.5(4)
N2 C9 C8 115.9(4)
C2 C3 C4 122.7(4)
C2 C3 S2 120.8(4)
C4 C3 S2 116.5(4)
C5 C4 C3 116.5(4)
C5 C4 C7 120.4(4)
C3 C4 C7 123.1(4)
C3 C2 C1 119.4(4)
C3 C2 H2 120.3
C1 C2 H2 120.3
C2 C1 C6 119.8(5)
C2 C1 H1 120.1
C6 C1 H1 120.1
N3 C10 N2 112.7(4)
N3 C10 C11 122.5(4)
N2 C10 C11 124.8(4)
C11 C12 C13 120.5(4)
C11 C12 H12 119.8
C13 C12 H12 119.8
C6 C5 C4 121.4(4)
C6 C5 H5 119.3
C4 C5 H5 119.3
C14 C13 C12 116.8(4)
C14 C13 H13 121.6
C12 C13 H13 121.6
C12 C11 C10 117.9(4)
C12 C11 H11 121.1
C10 C11 H11 121.1
C1 C6 C5 120.3(4)
C1 C6 H6 119.9
C5 C6 H6 119.9
N3 C14 C13 125.0(4)
N3 C14 H14 117.5
C13 C14 H14 117.5
N1 C29 H29A 109.5
N1 C29 H29B 109.5
H29A C29 H29B 109.5
N1 C29 H29C 109.5
H29A C29 H29C 109.5
H29B C29 H29C 109.5
C34 N9 C36 109.7(4)
C34 N9 H9A 127(3)
C36 N9 H9A 124(3)
C34 N10 C35 109.0(4)
C34 N10 H10A 126(2)
C35 N10 H10A 125(2)
C36 C35 N10 107.4(4)
C36 C35 H35 126.3
N10 C35 H35 126.3
N10 C34 N9 107.9(4)
N10 C34 H34 126.1
N9 C34 H34 126.1
C35 C36 N9 106.1(4)
C35 C36 H36 126.9
N9 C36 H36 126.9

loop_
_geom_bond_atom_site_label_1
_geom_bond_atom_site_label_2
_geom_bond_distance
O9 H9B 0.96(5)
O9 H9C 0.94(5)
S1 O5 1.434(3)
S1 O6 1.437(3)
S1 N4 1.635(3)
S1 C20 1.763(4)
O8 C23 1.261(5)
O7 C21 1.293(5)
N4 C22 1.456(5)
N4 C30 1.483(5)
N6 C24 1.344(5)
N6 C28 1.345(5)
N5 C23 1.368(5)
N5 C24 1.395(5)
N5 H5A 0.91(4)
C22 C21 1.404(5)
C22 C23 1.436(5)
N7 C31 1.336(5)
N7 C32 1.368(5)
N7 H7A 0.94(4)
N8 C31 1.332(5)
N8 C33 1.378(5)
N8 H8A 0.84(4)
C24 C25 1.398(5)
C19 C20 1.397(5)
C19 C18 1.398(5)
C19 C21 1.489(5)
C18 C17 1.389(5)
C18 H18 0.93
C20 C15 1.388(5)
C26 C25 1.377(5)
C26 C27 1.389(5)
C26 H26 0.93
C16 C17 1.377(5)
C16 C15 1.394(5)
C16 H16 0.93
C27 C28 1.372(5)
C27 H27 0.93
C25 H25 0.93
C30 H30A 0.96
C30 H30B 0.96
C30 H30C 0.96
C28 H28 0.93
C33 C32 1.361(5)
C33 H33 0.93
C32 H32 0.93
C31 H31 0.93
C17 H17 0.93
C15 H15 0.93
S2 O2 1.437(3)
S2 O1 1.442(3)
S2 N1 1.626(3)
S2 C3 1.766(4)
O4 C9 1.256(4)
O3 C7 1.282(4)
N1 C8 1.451(5)
N1 C29 1.480(5)
N2 C9 1.366(5)
N2 C10 1.395(5)
N2 H2A 0.90(4)
C8 C7 1.401(5)
C8 C9 1.443(6)
N3 C14 1.329(5)
N3 C10 1.342(5)
C7 C4 1.495(6)
C3 C2 1.381(6)
C3 C4 1.402(6)
C4 C5 1.399(5)
C2 C1 1.384(5)
C2 H2 0.93
C1 C6 1.385(6)
C1 H1 0.93
C10 C11 1.397(6)
C12 C11 1.379(6)
C12 C13 1.384(6)
C12 H12 0.93
C5 C6 1.389(6)
C5 H5 0.93
C13 C14 1.376(6)
C13 H13 0.93
C11 H11 0.93
C6 H6 0.93
C14 H14 0.93
C29 H29A 0.96
C29 H29B 0.96
C29 H29C 0.96
N9 C34 1.337(5)
N9 C36 1.370(5)
N9 H9A 0.90(4)
N10 C34 1.327(5)
N10 C35 1.375(5)
N10 H10A 1.01(4)
C35 C36 1.361(5)
C35 H35 0.93
C34 H34 0.93
C36 H36 0.93
